data_7057701
loop_
_publ_author_name
'Wu, Dong-Fang'
'Shen, Hai-Yun'
'Chu, Xiao-Ya'
'Chang, Wen-Ju'
'Zhao, Li-Hua'
'Duan, Yao-Yao'
'Chen, Huan-Huan'
'Cui, Jian-Zhong'
'Gao, Hong-Ling'

_publ_section_title
;
 Modulating the magnetization dynamics of four phenoxo-O bridged Dy2
 complexes based on a Schiff base derived from 8-hydroxyquinoline
;
_journal_issue 20
_journal_name_full 'New Journal of Chemistry'
_journal_page_first 16836
_journal_paper_doi 10.1039/C8NJ02888E
_journal_volume 42
_journal_year 2018
_chemical_formula_moiety 'C46 H34 Dy2 N8 O10'
_chemical_formula_sum 'C46 H34 Dy2 N8 O10'
_chemical_formula_weight 1183.81
_space_group_crystal_system monoclinic
_space_group_IT_number 15
_space_group_name_Hall '-C 2yc'
_space_group_name_H-M_alt 'C 1 2/c 1'
_symmetry_space_group_name_Hall '-C 2yc'
_symmetry_space_group_name_H-M 'C 1 2/c 1'
_atom_sites_solution_hydrogens mixed
_atom_sites_solution_primary direct
_audit_creation_date 2018-04-16
_audit_creation_method
;
Olex2 1.2
(compiled 2018.04.03 svn.r3497 for OlexSys, GUI svn.r5486)
;
_audit_update_record
;
2018-04-16 deposited with the CCDC.
2018-09-03 downloaded from the CCDC.
;
_cell_angle_alpha 90
_cell_angle_beta 125.846(11)
_cell_angle_gamma 90
_cell_formula_units_Z 4
_cell_length_a 23.8185(12)
_cell_length_b 11.4605(3)
_cell_length_c 18.9589(10)
_cell_measurement_reflns_used 7285
_cell_measurement_temperature 113(2)
_cell_measurement_theta_max 27.5
_cell_measurement_theta_min 3.2
_cell_volume 4195.0(7)
_computing_cell_refinement 'CrystalClear-SM Expert 2.1 b42'
_computing_data_collection 'CrystalClear-SM Expert 2.1 b42 (Rigaku, 2015)'
_computing_data_reduction 'CrystalClear-SM Expert 2.1 b42'
_computing_molecular_graphics 'Olex2 (Dolomanov et al., 2009)'
_computing_publication_material 'Olex2 (Dolomanov et al., 2009)'
_computing_structure_refinement 'ShelXL (Sheldrick, 2015)'
_computing_structure_solution 'ShelXS (Sheldrick, 2008)'
_diffrn_ambient_temperature 113.15
_diffrn_detector_area_resol_mean 5.814
_diffrn_measured_fraction_theta_full 0.995
_diffrn_measured_fraction_theta_max 0.988
_diffrn_measurement_device_type 'Bruker P4'
_diffrn_measurement_method '\w scans'
_diffrn_radiation_monochromator graphite
_diffrn_radiation_type MoK\a
_diffrn_radiation_wavelength 0.71073
_diffrn_reflns_av_R_equivalents 0.0194
_diffrn_reflns_av_unetI/netI 0.0145
_diffrn_reflns_Laue_measured_fraction_full 0.995
_diffrn_reflns_Laue_measured_fraction_max 0.988
_diffrn_reflns_limit_h_max 30
_diffrn_reflns_limit_h_min -30
_diffrn_reflns_limit_k_max 14
_diffrn_reflns_limit_k_min -9
_diffrn_reflns_limit_l_max 24
_diffrn_reflns_limit_l_min -24
_diffrn_reflns_number 20885
_diffrn_reflns_point_group_measured_fraction_full 0.995
_diffrn_reflns_point_group_measured_fraction_max 0.988
_diffrn_reflns_theta_full 25.242
_diffrn_reflns_theta_max 27.599
_diffrn_reflns_theta_min 3.166
_exptl_absorpt_coefficient_mu 3.607
_exptl_absorpt_correction_T_max 0.6714
_exptl_absorpt_correction_T_min 0.5323
_exptl_absorpt_correction_type multi-scan
_exptl_absorpt_process_details 'REQAB (Rigaku, 1998)'
_exptl_crystal_colour red
_exptl_crystal_colour_primary red
_exptl_crystal_density_diffrn 1.874
_exptl_crystal_density_method "'not measured'"
_exptl_crystal_description prism
_exptl_crystal_F_000 2312
_exptl_crystal_size_max 0.2
_exptl_crystal_size_mid 0.18
_exptl_crystal_size_min 0.12
_refine_diff_density_max 0.952
_refine_diff_density_min -1.218
_refine_diff_density_rms 0.097
_refine_ls_extinction_method none
_refine_ls_goodness_of_fit_ref 1.066
_refine_ls_hydrogen_treatment mixed
_refine_ls_matrix_type full
_refine_ls_number_parameters 306
_refine_ls_number_reflns 4805
_refine_ls_number_restraints 3
_refine_ls_restrained_S_all 1.065
_refine_ls_R_factor_all 0.0268
_refine_ls_R_factor_gt 0.0257
_refine_ls_shift/su_max 0.002
_refine_ls_shift/su_mean 0.000
_refine_ls_structure_factor_coef Fsqd
_refine_ls_weighting_details 'w=1/[\s^2^(Fo^2^)+(0.0810P)^2^+20.0000P] where P=(Fo^2^+2Fc^2^)/3'
_refine_ls_weighting_scheme calc
_refine_ls_wR_factor_gt 0.1093
_refine_ls_wR_factor_ref 0.1104
_reflns_Friedel_coverage 0.000
_reflns_number_gt 4653
_reflns_number_total 4805
_reflns_threshold_expression 'I > 2\s(I)'
_cod_data_source_file c8nj02888e2.cif
_cod_data_source_block m20150619g1
_cod_depositor_comments 'Adding full bibliography for 7057698--7057701.cif.'
_cod_original_cell_volume 4195.0(6)
_cod_database_code 7057701
_shelx_shelxl_version_number 2017/1
_shelx_space_group_comment
;
The symmetry employed for this shelxl refinement is uniquely defined
by the following loop, which should always be used as a source of
symmetry information in preference to the above space-group names.
They are only intended as comments.
;
_shelx_estimated_absorpt_t_max 0.671
_shelx_estimated_absorpt_t_min 0.532
_olex2_refinement_description
;
1. Fixed Uiso
 At 1.2 times of:
  All C(H) groups
2. Restrained distances
 O5-H5A = O5-H5B
 0.85 with sigma of 0.01
 H5A-H5B
 1.45 with sigma of 0.01
3.a Aromatic/amide H refined with riding coordinates:
 C3(H3), C4(H4), C5(H5), C7(H7), C8(H8), C10(H10), C13(H13), C14(H14),
 C15(H15), C16(H16), C19(H19), C20(H20), C21(H21), C22(H22), C23(H23)
;
_olex2_submission_special_instructions 'No special instructions were received'

loop_
_space_group_symop_operation_xyz
'x, y, z'
'-x, y, -z+1/2'
'x+1/2, y+1/2, z'
'-x+1/2, y+1/2, -z+1/2'
'-x, -y, -z'
'x, -y, z-1/2'
'-x+1/2, -y+1/2, -z'
'x+1/2, -y+1/2, z-1/2'

loop_
_atom_site_label
_atom_site_type_symbol
_atom_site_fract_x
_atom_site_fract_y
_atom_site_fract_z
_atom_site_U_iso_or_equiv
_atom_site_adp_type
_atom_site_occupancy
_atom_site_site_symmetry_order
_atom_site_calc_flag
_atom_site_refinement_flags_posn
Dy1 Dy 0.03818(2) 0.34816(2) 0.01598(2) 0.01336(9) Uani 1 1 d .
O1 O -0.06640(14) 0.4523(2) -0.03997(18) 0.0170(5) Uani 1 1 d .
O2 O 0.15097(14) 0.2961(3) 0.07167(19) 0.0191(6) Uani 1 1 d .
O3 O 0.05672(18) 0.3889(3) 0.1543(2) 0.0241(6) Uani 1 1 d .
O4 O 0.04394(16) 0.2056(3) 0.11329(19) 0.0217(6) Uani 1 1 d .
O5 O 0.01768(16) 0.3986(3) -0.1195(2) 0.0199(6) Uani 1 1 d D
N1 N -0.06550(17) 0.2296(3) -0.0800(2) 0.0144(6) Uani 1 1 d .
N2 N 0.05547(19) 0.1538(3) -0.0288(2) 0.0176(7) Uani 1 1 d .
N3 N 0.12085(18) 0.1194(3) -0.0009(2) 0.0177(6) Uani 1 1 d .
N4 N 0.3749(2) 0.1456(3) 0.1348(3) 0.0268(9) Uani 1 1 d .
C1 C -0.12752(19) 0.2759(3) -0.1074(2) 0.0153(7) Uani 1 1 d .
C2 C -0.1273(2) 0.3965(3) -0.0868(3) 0.0162(7) Uani 1 1 d .
C3 C -0.1901(2) 0.4463(4) -0.1158(3) 0.0194(8) Uani 1 1 d .
H3 H -0.192070 0.526505 -0.104721 0.023 Uiso 1 1 calc R
C4 C -0.2518(2) 0.3791(4) -0.1619(3) 0.0217(8) Uani 1 1 d .
H4 H -0.294103 0.415505 -0.179713 0.026 Uiso 1 1 calc R
C5 C -0.2528(2) 0.2639(4) -0.1817(3) 0.0228(9) Uani 1 1 d .
H5 H -0.295113 0.221492 -0.213610 0.027 Uiso 1 1 calc R
C6 C -0.1896(2) 0.2091(4) -0.1536(3) 0.0178(8) Uani 1 1 d .
C7 C -0.1839(2) 0.0910(4) -0.1689(3) 0.0220(8) Uani 1 1 d .
H7 H -0.223789 0.042421 -0.198079 0.026 Uiso 1 1 calc R
C8 C -0.1210(2) 0.0458(4) -0.1417(3) 0.0233(8) Uani 1 1 d .
H8 H -0.117037 -0.033467 -0.152863 0.028 Uiso 1 1 calc R
C9 C -0.0621(2) 0.1190(4) -0.0969(3) 0.0174(7) Uani 1 1 d .
C10 C 0.0065(2) 0.0791(4) -0.0682(3) 0.0182(8) Uani 1 1 d .
H10 H 0.014339 0.001613 -0.078376 0.022 Uiso 1 1 calc R
C11 C 0.1653(2) 0.2010(4) 0.0494(3) 0.0170(7) Uani 1 1 d .
C12 C 0.2387(2) 0.1785(4) 0.0813(3) 0.0193(8) Uani 1 1 d .
C13 C 0.2549(2) 0.0919(4) 0.0446(3) 0.0262(9) Uani 1 1 d .
H13 H 0.220012 0.041301 0.001271 0.031 Uiso 1 1 calc R
C14 C 0.3228(2) 0.0808(4) 0.0726(3) 0.0269(9) Uani 1 1 d .
H14 H 0.332894 0.023136 0.045547 0.032 Uiso 1 1 calc R
C15 C 0.3596(2) 0.2278(5) 0.1710(3) 0.0295(10) Uani 1 1 d .
H15 H 0.396268 0.273723 0.216605 0.035 Uiso 1 1 calc R
C16 C 0.2922(2) 0.2493(4) 0.1448(3) 0.0228(8) Uani 1 1 d .
H16 H 0.283051 0.311325 0.170007 0.027 Uiso 1 1 calc R
C17 C 0.05685(19) 0.2805(4) 0.1694(3) 0.0163(7) Uani 1 1 d .
C18 C 0.0756(2) 0.2395(4) 0.2557(3) 0.0210(8) Uani 1 1 d .
C19 C 0.0950(3) 0.3177(5) 0.3217(3) 0.0341(11) Uani 1 1 d .
H19 H 0.095464 0.398923 0.312187 0.041 Uiso 1 1 calc R
C20 C 0.1136(3) 0.2780(5) 0.4019(4) 0.0407(13) Uani 1 1 d .
H20 H 0.125350 0.332591 0.446310 0.049 Uiso 1 1 calc R
C21 C 0.1154(3) 0.1583(4) 0.4182(4) 0.0331(12) Uani 1 1 d .
H21 H 0.129821 0.131642 0.473905 0.040 Uiso 1 1 calc R
C22 C 0.0962(2) 0.0802(4) 0.3533(3) 0.0275(9) Uani 1 1 d .
H22 H 0.096578 -0.001051 0.363551 0.033 Uiso 1 1 calc R
C23 C 0.0759(2) 0.1198(4) 0.2715(3) 0.0241(9) Uani 1 1 d .
H23 H 0.062268 0.065174 0.226431 0.029 Uiso 1 1 calc R
H5A H -0.003(2) 0.464(2) -0.137(3) 0.018(12) Uiso 1 1 d D
H5B H 0.044(2) 0.382(4) -0.135(3) 0.031(15) Uiso 1 1 d D

loop_
_atom_site_aniso_label
_atom_site_aniso_U_11
_atom_site_aniso_U_22
_atom_site_aniso_U_33
_atom_site_aniso_U_23
_atom_site_aniso_U_13
_atom_site_aniso_U_12
Dy1 0.01099(13) 0.01198(14) 0.01652(13) -0.00117(5) 0.00772(10) 0.00136(5)
O1 0.0110(12) 0.0172(14) 0.0213(13) -0.0009(11) 0.0086(11) 0.0002(10)
O2 0.0139(13) 0.0182(15) 0.0247(14) -0.0039(11) 0.0111(12) 0.0013(11)
O3 0.0325(17) 0.0178(15) 0.0249(15) -0.0033(13) 0.0184(14) 0.0019(13)
O4 0.0269(15) 0.0186(15) 0.0212(14) 0.0012(11) 0.0149(13) 0.0019(12)
O5 0.0201(14) 0.0193(16) 0.0238(14) 0.0008(12) 0.0148(12) 0.0053(12)
N1 0.0153(15) 0.0100(15) 0.0167(15) -0.0006(12) 0.0088(13) 0.0004(12)
N2 0.0160(17) 0.0169(18) 0.0197(17) 0.0000(12) 0.0103(15) 0.0049(12)
N3 0.0178(16) 0.0131(15) 0.0250(17) -0.0006(13) 0.0140(14) 0.0040(13)
N4 0.0186(18) 0.034(2) 0.029(2) 0.0022(15) 0.0150(17) 0.0081(15)
C1 0.0120(16) 0.0164(19) 0.0171(17) -0.0003(14) 0.0082(14) -0.0009(14)
C2 0.0158(17) 0.0133(19) 0.0206(18) -0.0025(15) 0.0114(15) -0.0023(14)
C3 0.0156(18) 0.0127(19) 0.0259(19) -0.0015(15) 0.0099(16) 0.0009(14)
C4 0.0144(18) 0.0109(18) 0.035(2) -0.0022(17) 0.0117(17) 0.0001(15)
C5 0.0118(17) 0.016(2) 0.033(2) -0.0023(17) 0.0092(17) 0.0001(15)
C6 0.0139(17) 0.0174(19) 0.0214(18) -0.0018(15) 0.0099(15) -0.0019(15)
C7 0.0187(19) 0.018(2) 0.026(2) -0.0066(16) 0.0112(17) -0.0048(16)
C8 0.021(2) 0.021(2) 0.026(2) -0.0042(17) 0.0131(17) -0.0022(16)
C9 0.0198(19) 0.0131(18) 0.0210(18) 0.0013(15) 0.0129(16) 0.0016(15)
C10 0.0178(18) 0.0131(18) 0.0237(19) -0.0027(14) 0.0121(16) 0.0031(14)
C11 0.0169(18) 0.0159(19) 0.0200(18) 0.0007(15) 0.0118(15) 0.0025(15)
C12 0.0177(19) 0.0181(18) 0.0224(19) 0.0041(16) 0.0120(17) 0.0039(16)
C13 0.020(2) 0.028(2) 0.030(2) -0.0076(18) 0.0142(18) 0.0008(17)
C14 0.028(2) 0.026(2) 0.032(2) 0.0013(18) 0.0202(19) 0.0081(18)
C15 0.016(2) 0.037(3) 0.030(2) -0.0049(19) 0.0103(18) 0.0034(18)
C16 0.021(2) 0.019(2) 0.029(2) -0.0064(17) 0.0151(17) 0.0035(16)
C17 0.0124(16) 0.0155(19) 0.0200(18) -0.0002(14) 0.0089(15) 0.0013(14)
C18 0.0171(18) 0.025(2) 0.0203(19) 0.0019(16) 0.0106(16) -0.0007(16)
C19 0.049(3) 0.023(2) 0.032(2) -0.003(2) 0.025(2) -0.007(2)
C20 0.065(4) 0.028(3) 0.033(3) -0.010(2) 0.031(3) -0.016(3)
C21 0.033(3) 0.040(3) 0.028(2) 0.0037(19) 0.018(2) -0.008(2)
C22 0.030(2) 0.021(2) 0.038(2) 0.0039(18) 0.023(2) 0.0003(18)
C23 0.027(2) 0.017(2) 0.031(2) -0.0011(18) 0.0185(19) 0.0000(18)

loop_
_atom_type_symbol
_atom_type_description
_atom_type_scat_dispersion_real
_atom_type_scat_dispersion_imag
_atom_type_scat_source
C C 0.0033 0.0016 'International Tables Vol C Tables 4.2.6.8 and 6.1.1.4'
H H 0.0000 0.0000 'International Tables Vol C Tables 4.2.6.8 and 6.1.1.4'
Dy Dy -0.1892 4.4098 'International Tables Vol C Tables 4.2.6.8 and 6.1.1.4'
N N 0.0061 0.0033 'International Tables Vol C Tables 4.2.6.8 and 6.1.1.4'
O O 0.0106 0.0060 'International Tables Vol C Tables 4.2.6.8 and 6.1.1.4'

loop_
_geom_angle_atom_site_label_1
_geom_angle_atom_site_label_2
_geom_angle_atom_site_label_3
_geom_angle
_geom_angle_site_symmetry_1
_geom_angle_site_symmetry_3
O1 Dy1 Dy1 36.65(6) 5_565 5_565
O1 Dy1 Dy1 36.15(7) . 5_565
O1 Dy1 O1 72.80(11) 5_565 .
O1 Dy1 O3 75.78(11) 5_565 .
O1 Dy1 O3 82.32(10) . .
O1 Dy1 O4 129.06(10) 5_565 .
O1 Dy1 O4 104.90(10) . .
O1 Dy1 O5 80.07(10) 5_565 .
O1 Dy1 O5 84.12(10) . .
O1 Dy1 N1 137.15(10) 5_565 .
O1 Dy1 N1 67.05(10) . .
O1 Dy1 N2 129.25(11) . .
O1 Dy1 N2 147.80(11) 5_565 .
O1 Dy1 C17 95.20(10) . .
O1 Dy1 C17 102.49(11) 5_565 .
O2 Dy1 Dy1 128.78(7) . 5_565
O2 Dy1 O1 164.67(10) . .
O2 Dy1 O1 92.20(10) . 5_565
O2 Dy1 O3 97.35(11) . .
O2 Dy1 O4 86.88(10) . .
O2 Dy1 O5 90.28(10) . .
O2 Dy1 N1 126.28(10) . .
O2 Dy1 N2 63.13(11) . .
O2 Dy1 C17 91.09(11) . .
O3 Dy1 Dy1 76.40(8) . 5_565
O3 Dy1 N1 112.00(11) . .
O3 Dy1 N2 125.00(12) . .
O3 Dy1 C17 27.25(12) . .
O4 Dy1 Dy1 123.35(7) . 5_565
O4 Dy1 O3 53.97(11) . .
O4 Dy1 N1 76.88(11) . .
O4 Dy1 N2 73.08(11) . .
O4 Dy1 C17 26.78(11) . .
O5 Dy1 Dy1 80.18(7) . 5_565
O5 Dy1 O3 154.90(12) . .
O5 Dy1 O4 150.80(11) . .
O5 Dy1 N1 81.54(11) . .
O5 Dy1 N2 79.73(11) . .
O5 Dy1 C17 177.04(11) . .
N1 Dy1 Dy1 102.07(8) . 5_565
N1 Dy1 N2 63.16(12) . .
N1 Dy1 C17 95.54(11) . .
N2 Dy1 Dy1 156.63(9) . 5_565
N2 Dy1 C17 98.56(12) . .
C17 Dy1 Dy1 100.97(8) . 5_565
Dy1 O1 Dy1 107.20(11) 5_565 .
C2 O1 Dy1 132.0(2) . 5_565
C2 O1 Dy1 120.0(2) . .
C11 O2 Dy1 121.9(2) . .
C17 O3 Dy1 91.7(2) . .
C17 O4 Dy1 93.5(2) . .
Dy1 O5 H5A 110(3) . .
Dy1 O5 H5B 126(3) . .
H5A O5 H5B 116.3(19) . .
C1 N1 Dy1 117.8(2) . .
C9 N1 Dy1 122.3(3) . .
C9 N1 C1 119.3(3) . .
N3 N2 Dy1 119.9(3) . .
C10 N2 Dy1 121.4(3) . .
C10 N2 N3 118.2(3) . .
C11 N3 N2 108.9(3) . .
C14 N4 C15 117.1(4) . .
N1 C1 C2 116.3(3) . .
N1 C1 C6 122.2(4) . .
C6 C1 C2 121.5(3) . .
O1 C2 C1 118.0(3) . .
O1 C2 C3 124.6(4) . .
C3 C2 C1 117.4(3) . .
C2 C3 H3 119.6 . .
C2 C3 C4 120.8(4) . .
C4 C3 H3 119.6 . .
C3 C4 H4 118.7 . .
C5 C4 C3 122.5(4) . .
C5 C4 H4 118.7 . .
C4 C5 H5 120.6 . .
C4 C5 C6 118.7(4) . .
C6 C5 H5 120.6 . .
C5 C6 C1 119.1(4) . .
C7 C6 C1 116.9(3) . .
C7 C6 C5 124.0(4) . .
C6 C7 H7 119.9 . .
C8 C7 C6 120.2(4) . .
C8 C7 H7 119.9 . .
C7 C8 H8 120.5 . .
C7 C8 C9 119.0(4) . .
C9 C8 H8 120.5 . .
N1 C9 C8 122.4(4) . .
N1 C9 C10 115.0(4) . .
C8 C9 C10 122.6(4) . .
N2 C10 C9 116.6(4) . .
N2 C10 H10 121.7 . .
C9 C10 H10 121.7 . .
O2 C11 N3 126.0(4) . .
O2 C11 C12 119.0(4) . .
N3 C11 C12 115.1(3) . .
C13 C12 C11 121.3(4) . .
C13 C12 C16 117.9(4) . .
C16 C12 C11 120.6(4) . .
C12 C13 H13 120.7 . .
C14 C13 C12 118.6(4) . .
C14 C13 H13 120.7 . .
N4 C14 C13 124.3(4) . .
N4 C14 H14 117.8 . .
C13 C14 H14 117.8 . .
N4 C15 H15 118.5 . .
N4 C15 C16 123.0(4) . .
C16 C15 H15 118.5 . .
C12 C16 C15 118.9(4) . .
C12 C16 H16 120.5 . .
C15 C16 H16 120.5 . .
O3 C17 Dy1 61.0(2) . .
O3 C17 C18 120.7(4) . .
O4 C17 Dy1 59.7(2) . .
O4 C17 O3 120.6(4) . .
O4 C17 C18 118.6(4) . .
C18 C17 Dy1 173.0(3) . .
C19 C18 C17 121.0(4) . .
C19 C18 C23 118.9(4) . .
C23 C18 C17 120.1(4) . .
C18 C19 H19 119.9 . .
C18 C19 C20 120.3(5) . .
C20 C19 H19 119.9 . .
C19 C20 H20 119.6 . .
C19 C20 C21 120.7(5) . .
C21 C20 H20 119.6 . .
C20 C21 H21 120.2 . .
C22 C21 C20 119.5(5) . .
C22 C21 H21 120.2 . .
C21 C22 H22 120.0 . .
C21 C22 C23 120.0(4) . .
C23 C22 H22 120.0 . .
C18 C23 H23 119.7 . .
C22 C23 C18 120.6(4) . .
C22 C23 H23 119.7 . .

loop_
_geom_bond_atom_site_label_1
_geom_bond_atom_site_label_2
_geom_bond_distance
_geom_bond_site_symmetry_2
Dy1 Dy1 3.8076(3) 5_565
Dy1 O1 2.351(3) 5_565
Dy1 O1 2.379(3) .
Dy1 O2 2.316(3) .
Dy1 O3 2.435(3) .
Dy1 O4 2.407(3) .
Dy1 O5 2.387(3) .
Dy1 N1 2.448(3) .
Dy1 N2 2.502(3) .
Dy1 C17 2.782(4) .
O1 C2 1.339(5) .
O2 C11 1.284(5) .
O3 C17 1.274(5) .
O4 C17 1.256(5) .
O5 H5A 0.854(10) .
O5 H5B 0.850(10) .
N1 C1 1.355(5) .
N1 C9 1.322(5) .
N2 N3 1.377(5) .
N2 C10 1.277(5) .
N3 C11 1.313(6) .
N4 C14 1.330(7) .
N4 C15 1.335(6) .
C1 C2 1.435(6) .
C1 C6 1.423(5) .
C2 C3 1.380(5) .
C3 H3 0.9500 .
C3 C4 1.419(6) .
C4 H4 0.9500 .
C4 C5 1.370(6) .
C5 H5 0.9500 .
C5 C6 1.416(5) .
C6 C7 1.408(6) .
C7 H7 0.9500 .
C7 C8 1.368(6) .
C8 H8 0.9500 .
C8 C9 1.413(6) .
C9 C10 1.462(5) .
C10 H10 0.9500 .
C11 C12 1.501(6) .
C12 C13 1.390(6) .
C12 C16 1.390(6) .
C13 H13 0.9500 .
C13 C14 1.381(6) .
C14 H14 0.9500 .
C15 H15 0.9500 .
C15 C16 1.397(6) .
C16 H16 0.9500 .
C17 C18 1.497(6) .
C18 C19 1.381(7) .
C18 C23 1.403(6) .
C19 H19 0.9500 .
C19 C20 1.387(7) .
C20 H20 0.9500 .
C20 C21 1.402(7) .
C21 H21 0.9500 .
C21 C22 1.365(7) .
C22 H22 0.9500 .
C22 C23 1.402(7) .
C23 H23 0.9500 .

loop_
_geom_hbond_atom_site_label_D
_geom_hbond_atom_site_label_H
_geom_hbond_atom_site_label_A
_geom_hbond_distance_DH
_geom_hbond_distance_HA
_geom_hbond_distance_DA
_geom_hbond_angle_DHA
_geom_hbond_site_symmetry_A
_geom_hbond_publ_flag
O5 H5A O3 0.854(10) 2.018(14) 2.852(5) 165(4) 5_565 yes
O5 H5B N4 0.850(10) 1.96(2) 2.785(5) 163(6) 7 yes

loop_
_geom_torsion_atom_site_label_1
_geom_torsion_atom_site_label_2
_geom_torsion_atom_site_label_3
_geom_torsion_atom_site_label_4
_geom_torsion
_geom_torsion_site_symmetry_1
Dy1 O1 C2 C1 163.6(3) 5_565
Dy1 O1 C2 C1 -4.9(5) .
Dy1 O1 C2 C3 -17.4(6) 5_565
Dy1 O1 C2 C3 174.2(3) .
Dy1 O2 C11 N3 -4.9(6) .
Dy1 O2 C11 C12 174.1(3) .
Dy1 O3 C17 O4 -4.9(4) .
Dy1 O3 C17 C18 172.2(3) .
Dy1 O4 C17 O3 5.0(4) .
Dy1 O4 C17 C18 -172.2(3) .
Dy1 N1 C1 C2 8.0(4) .
Dy1 N1 C1 C6 -171.5(3) .
Dy1 N1 C9 C8 170.6(3) .
Dy1 N1 C9 C10 -11.3(5) .
Dy1 N2 N3 C11 1.4(4) .
Dy1 N2 C10 C9 8.6(5) .
O1 C2 C3 C4 -177.3(4) .
O2 C11 C12 C13 -165.4(4) .
O2 C11 C12 C16 10.3(6) .
O3 C17 C18 C19 -1.7(6) .
O3 C17 C18 C23 -179.6(4) .
O4 C17 C18 C19 175.5(4) .
O4 C17 C18 C23 -2.5(6) .
N1 C1 C2 O1 -2.3(5) .
N1 C1 C2 C3 178.6(4) .
N1 C1 C6 C5 -178.9(4) .
N1 C1 C6 C7 0.8(6) .
N1 C9 C10 N2 1.5(5) .
N2 N3 C11 O2 2.0(6) .
N2 N3 C11 C12 -177.0(3) .
N3 N2 C10 C9 -179.9(3) .
N3 C11 C12 C13 13.7(6) .
N3 C11 C12 C16 -170.6(4) .
N4 C15 C16 C12 3.4(8) .
C1 N1 C9 C8 -1.0(6) .
C1 N1 C9 C10 177.2(3) .
C1 C2 C3 C4 1.8(6) .
C1 C6 C7 C8 -1.7(6) .
C2 C1 C6 C5 1.6(6) .
C2 C1 C6 C7 -178.6(4) .
C2 C3 C4 C5 -1.5(7) .
C3 C4 C5 C6 1.2(7) .
C4 C5 C6 C1 -1.3(6) .
C4 C5 C6 C7 179.1(4) .
C5 C6 C7 C8 178.0(4) .
C6 C1 C2 O1 177.2(3) .
C6 C1 C2 C3 -1.9(6) .
C6 C7 C8 C9 1.2(6) .
C7 C8 C9 N1 0.1(6) .
C7 C8 C9 C10 -177.9(4) .
C8 C9 C10 N2 179.6(4) .
C9 N1 C1 C2 180.0(3) .
C9 N1 C1 C6 0.5(6) .
C10 N2 N3 C11 -170.1(4) .
C11 C12 C13 C14 175.5(4) .
C11 C12 C16 C15 -178.1(4) .
C12 C13 C14 N4 2.2(8) .
C13 C12 C16 C15 -2.3(7) .
C14 N4 C15 C16 -1.6(7) .
C15 N4 C14 C13 -1.2(7) .
C16 C12 C13 C14 -0.3(7) .
C17 C18 C19 C20 -178.6(5) .
C17 C18 C23 C22 177.3(4) .
C18 C19 C20 C21 2.1(9) .
C19 C18 C23 C22 -0.7(7) .
C19 C20 C21 C22 -2.3(9) .
C20 C21 C22 C23 1.0(8) .
C21 C22 C23 C18 0.5(7) .
C23 C18 C19 C20 -0.6(8) .
